data_4129696
loop_
_publ_author_name
'Ma, Yunsheng'
'Matsuda, Ryotaro'
'Sato, Hiroshi'
'Hijikata, Yuh'
'Li, Liangchun'
'Kusaka, Shinpei'
'Foo, Mawlin'
'Xue, Fengfeng'
'Akiyama, George'
'Yuan, Rongxin'
'Kitagawa, Susumu'

_publ_section_title
;
 A Convenient Strategy for Designing a Soft Nanospace: An Atomic Exchange
 in a Ligand with Isostructural Frameworks.
;
_journal_issue 50
_journal_name_full 'Journal of the American Chemical Society'
_journal_page_first 15825
_journal_page_last 15832
_journal_paper_doi 10.1021/jacs.5b09666
_journal_volume 137
_journal_year 2015
_chemical_formula_moiety 'C22 H14 Fe N12, 4(H2 O)'
_chemical_formula_sum 'C22 H22 Fe N12 O4'
_chemical_formula_weight 574.36
_space_group_crystal_system trigonal
_space_group_IT_number 148
_space_group_name_Hall '-R 3'
_space_group_name_H-M_alt 'R -3 :H'
_atom_sites_solution_hydrogens mixed
_audit_creation_method SHELXL-2014/7
_cell_angle_alpha 90
_cell_angle_beta 90
_cell_angle_gamma 120
_cell_formula_units_Z 9
_cell_length_a 27.989(3)
_cell_length_b 27.989(3)
_cell_length_c 8.8181(18)
_cell_measurement_reflns_used 16890
_cell_measurement_temperature 298(2)
_cell_measurement_theta_max 27.66
_cell_measurement_theta_min 3.205
_cell_volume 5982.5(15)
_computing_cell_refinement CrystalClear
_computing_data_collection 'CrystalClear (Rigaku, 2005)'
_computing_data_reduction CrystalClear
_computing_structure_refinement 'SHELXL-2014/7 (Sheldrick, 2014)'
_computing_structure_solution 'SHELXL-2014/7 (Sheldrick, 2014)'
_diffrn_ambient_temperature 298(2)
_diffrn_detector_area_resol_mean 28.5714
_diffrn_measured_fraction_theta_full 0.998
_diffrn_measured_fraction_theta_max 0.998
_diffrn_measurement_device_type 'Saturn724+ (4x4 bin mode)'
_diffrn_measurement_method dtprofit.ref
_diffrn_radiation_type MoK\a
_diffrn_radiation_wavelength 0.71073
_diffrn_reflns_av_R_equivalents 0.0594
_diffrn_reflns_av_unetI/netI 0.0367
_diffrn_reflns_Laue_measured_fraction_full 0.998
_diffrn_reflns_Laue_measured_fraction_max 0.998
_diffrn_reflns_limit_h_max 33
_diffrn_reflns_limit_h_min -33
_diffrn_reflns_limit_k_max 33
_diffrn_reflns_limit_k_min -33
_diffrn_reflns_limit_l_max 10
_diffrn_reflns_limit_l_min -10
_diffrn_reflns_number 16959
_diffrn_reflns_point_group_measured_fraction_full 0.998
_diffrn_reflns_point_group_measured_fraction_max 0.998
_diffrn_reflns_theta_full 24.993
_diffrn_reflns_theta_max 24.993
_diffrn_reflns_theta_min 3.206
_exptl_absorpt_coefficient_mu 0.620
_exptl_absorpt_correction_T_max 0.91
_exptl_absorpt_correction_T_min 0.78
_exptl_absorpt_correction_type multi-scan
_exptl_absorpt_process_details crystal-clear
_exptl_crystal_colour black
_exptl_crystal_density_diffrn 1.435
_exptl_crystal_description block
_exptl_crystal_F_000 2664
_exptl_crystal_size_max 0.400
_exptl_crystal_size_mid 0.150
_exptl_crystal_size_min 0.130
_refine_diff_density_max 0.467
_refine_diff_density_min -0.358
_refine_diff_density_rms 0.073
_refine_ls_extinction_method none
_refine_ls_goodness_of_fit_ref 1.042
_refine_ls_hydrogen_treatment mixed
_refine_ls_matrix_type full
_refine_ls_number_parameters 185
_refine_ls_number_reflns 2342
_refine_ls_number_restraints 12
_refine_ls_restrained_S_all 1.044
_refine_ls_R_factor_all 0.0741
_refine_ls_R_factor_gt 0.0589
_refine_ls_shift/su_max 0.026
_refine_ls_shift/su_mean 0.002
_refine_ls_structure_factor_coef Fsqd
_refine_ls_weighting_details 'w=1/[\s^2^(Fo^2^)+(0.1000P)^2^+19.4840P] where P=(Fo^2^+2Fc^2^)/3'
_refine_ls_weighting_scheme calc
_refine_ls_wR_factor_gt 0.1608
_refine_ls_wR_factor_ref 0.1721
_reflns_Friedel_coverage 0.000
_reflns_number_gt 1975
_reflns_number_total 2342
_reflns_threshold_expression 'I > 2\s(I)'
_cod_data_source_file ja5b09666_si_005.cif
_cod_data_source_block fe
_cod_original_cell_volume 5982.5(18)
_cod_database_code 4129696
_shelx_shelxl_version_number 2014/7
_shelx_space_group_comment
;
The symmetry employed for this shelxl refinement is uniquely defined
by the following loop, which should always be used as a source of
symmetry information in preference to the above space-group names.
They are only intended as comments.
;
_shelx_estimated_absorpt_t_min 0.790
_shelx_estimated_absorpt_t_max 0.924

loop_
_space_group_symop_operation_xyz
'x, y, z'
'-y, x-y, z'
'-x+y, -x, z'
'x+2/3, y+1/3, z+1/3'
'-y+2/3, x-y+1/3, z+1/3'
'-x+y+2/3, -x+1/3, z+1/3'
'x+1/3, y+2/3, z+2/3'
'-y+1/3, x-y+2/3, z+2/3'
'-x+y+1/3, -x+2/3, z+2/3'
'-x, -y, -z'
'y, -x+y, -z'
'x-y, x, -z'
'-x+2/3, -y+1/3, -z+1/3'
'y+2/3, -x+y+1/3, -z+1/3'
'x-y+2/3, x+1/3, -z+1/3'
'-x+1/3, -y+2/3, -z+2/3'
'y+1/3, -x+y+2/3, -z+2/3'
'x-y+1/3, x+2/3, -z+2/3'

loop_
_atom_site_label
_atom_site_type_symbol
_atom_site_fract_x
_atom_site_fract_y
_atom_site_fract_z
_atom_site_U_iso_or_equiv
_atom_site_adp_type
_atom_site_occupancy
_atom_site_site_symmetry_order
_atom_site_calc_flag
_atom_site_refinement_flags_posn
_atom_site_refinement_flags_adp
_atom_site_refinement_flags_occupancy
Fe1 Fe 0.5000 0.5000 0.0000 0.0317(3) Uani 1 2 d S . P
N1 N 0.48352(13) 0.55043(12) 0.1215(4) 0.0368(8) Uani 1 1 d . . .
N2 N 0.4520(2) 0.60932(17) 0.3181(5) 0.0705(13) Uani 1 1 d . . .
N3 N 0.47555(12) 0.45794(12) 0.1886(4) 0.0347(7) Uani 1 1 d . . .
N4 N 0.46691(13) 0.40823(12) 0.2397(4) 0.0371(8) Uani 1 1 d . . .
N5 N 0.43241(15) 0.44348(14) 0.4137(4) 0.0451(9) Uani 1 1 d . . .
N6 N 0.37213(13) 0.24496(12) 0.5922(4) 0.0353(7) Uani 1 1 d . . .
C4 C 0.4902(2) 0.59991(17) 0.0849(5) 0.0530(12) Uani 1 1 d . . .
H4 H 0.5060 0.6157 -0.0079 0.038(11) Uiso 1 1 calc R . .
C3 C 0.4741(3) 0.6277(2) 0.1816(7) 0.0713(16) Uani 1 1 d . . .
H3 H 0.4790 0.6615 0.1499 0.069(15) Uiso 1 1 calc R . .
C2 C 0.4460(2) 0.5604(2) 0.3564(6) 0.0573(12) Uani 1 1 d . . .
H2 H 0.4311 0.5456 0.4509 0.066(15) Uiso 1 1 calc R . .
C1 C 0.46098(17) 0.53087(16) 0.2604(5) 0.0417(10) Uani 1 1 d . . .
C5 C 0.45526(16) 0.47725(16) 0.2947(4) 0.0388(9) Uani 1 1 d . . .
C6 C 0.44091(16) 0.40162(15) 0.3739(4) 0.0374(9) Uani 1 1 d . . .
C7 C 0.42033(16) 0.34978(15) 0.4579(4) 0.0371(9) Uani 1 1 d . . .
C8 C 0.35446(19) 0.28049(17) 0.6243(5) 0.0473(11) Uani 1 1 d . . .
H8 H 0.3252 0.2694 0.6916 0.040(11) Uiso 1 1 calc R . .
C9 C 0.37771(19) 0.33291(17) 0.5620(5) 0.0459(11) Uani 1 1 d . . .
H9 H 0.3649 0.3565 0.5898 0.052(12) Uiso 1 1 calc R . .
C10 C 0.41543(16) 0.26300(16) 0.4963(5) 0.0415(10) Uani 1 1 d . . .
H10 H 0.4293 0.2396 0.4754 0.040(11) Uiso 1 1 calc R . .
C11 C 0.44019(17) 0.31405(16) 0.4279(5) 0.0431(10) Uani 1 1 d . . .
H11 H 0.4698 0.3245 0.3624 0.052(12) Uiso 1 1 calc R . .
O1 O 0.6634(18) 0.4171(16) 0.185(5) 0.76(3) Uani 1 1 d . U .
H1B H 0.6430 0.3822 0.1827 1.145 Uiso 1 1 d R U .
H1C H 0.6858 0.4274 0.1106 1.145 Uiso 1 1 d R U .
O2 O 0.5657(17) 0.3524(16) 0.236(4) 0.73(2) Uani 1 1 d . U .
H2A H 0.5608 0.3199 0.2342 1.091 Uiso 1 1 d R U .
H2B H 0.5577 0.3591 0.3234 1.091 Uiso 1 1 d R U .

loop_
_atom_site_aniso_label
_atom_site_aniso_U_11
_atom_site_aniso_U_22
_atom_site_aniso_U_33
_atom_site_aniso_U_23
_atom_site_aniso_U_13
_atom_site_aniso_U_12
Fe1 0.0312(4) 0.0271(4) 0.0314(5) 0.0057(3) -0.0066(3) 0.0106(3)
N1 0.0372(17) 0.0310(16) 0.0384(18) 0.0054(14) -0.0037(14) 0.0142(14)
N2 0.102(4) 0.050(2) 0.067(3) 0.003(2) 0.013(3) 0.043(2)
N3 0.0346(17) 0.0289(16) 0.0341(17) 0.0070(13) -0.0057(14) 0.0111(14)
N4 0.0375(18) 0.0317(16) 0.0362(18) 0.0081(14) -0.0032(14) 0.0129(14)
N5 0.055(2) 0.0388(19) 0.0411(19) 0.0099(15) 0.0062(16) 0.0230(17)
N6 0.0416(18) 0.0325(17) 0.0359(17) 0.0071(14) 0.0112(14) 0.0215(15)
C4 0.073(3) 0.037(2) 0.051(3) 0.006(2) -0.001(2) 0.029(2)
C3 0.100(4) 0.043(3) 0.081(4) 0.012(3) 0.012(3) 0.043(3)
C2 0.074(3) 0.052(3) 0.050(3) 0.003(2) 0.008(2) 0.035(3)
C1 0.043(2) 0.033(2) 0.044(2) 0.0034(18) -0.0070(18) 0.0153(18)
C5 0.041(2) 0.034(2) 0.036(2) 0.0057(17) -0.0022(17) 0.0146(17)
C6 0.036(2) 0.035(2) 0.034(2) 0.0081(17) -0.0005(16) 0.0133(17)
C7 0.042(2) 0.033(2) 0.033(2) 0.0043(16) -0.0015(17) 0.0164(17)
C8 0.057(3) 0.044(2) 0.048(3) 0.016(2) 0.025(2) 0.031(2)
C9 0.062(3) 0.039(2) 0.047(2) 0.0113(19) 0.015(2) 0.033(2)
C10 0.042(2) 0.040(2) 0.047(2) 0.0092(19) 0.0148(19) 0.0236(19)
C11 0.041(2) 0.039(2) 0.046(2) 0.0113(19) 0.0133(19) 0.0172(18)
O1 0.80(3) 0.73(3) 0.77(3) 0.051(19) 0.022(19) 0.39(2)
O2 0.71(3) 0.75(3) 0.73(3) 0.034(19) 0.001(19) 0.37(2)

loop_
_atom_type_symbol
_atom_type_description
_atom_type_scat_dispersion_real
_atom_type_scat_dispersion_imag
_atom_type_scat_source
C C 0.0033 0.0016 'International Tables Vol C Tables 4.2.6.8 and 6.1.1.4'
H H 0.0000 0.0000 'International Tables Vol C Tables 4.2.6.8 and 6.1.1.4'
Fe Fe 0.3463 0.8444 'International Tables Vol C Tables 4.2.6.8 and 6.1.1.4'
N N 0.0061 0.0033 'International Tables Vol C Tables 4.2.6.8 and 6.1.1.4'
O O 0.0106 0.0060 'International Tables Vol C Tables 4.2.6.8 and 6.1.1.4'

loop_
_geom_angle_atom_site_label_1
_geom_angle_atom_site_label_2
_geom_angle_atom_site_label_3
_geom_angle
_geom_angle_site_symmetry_1
_geom_angle_site_symmetry_3
N3 Fe1 N3 180.00(9) . 10_665
N3 Fe1 N1 99.54(13) . 10_665
N3 Fe1 N1 80.46(13) 10_665 10_665
N3 Fe1 N1 80.46(13) . .
N3 Fe1 N1 99.54(13) 10_665 .
N1 Fe1 N1 180.0 10_665 .
N3 Fe1 N6 90.58(12) . 17
N3 Fe1 N6 89.42(12) 10_665 17
N1 Fe1 N6 89.46(13) 10_665 17
N1 Fe1 N6 90.54(13) . 17
N3 Fe1 N6 89.42(12) . 5_554
N3 Fe1 N6 90.58(12) 10_665 5_554
N1 Fe1 N6 90.54(13) 10_665 5_554
N1 Fe1 N6 89.46(13) . 5_554
N6 Fe1 N6 180.00(11) 17 5_554
C4 N1 C1 115.4(4) . .
C4 N1 Fe1 129.6(3) . .
C1 N1 Fe1 115.0(3) . .
C2 N2 C3 114.9(4) . .
C5 N3 N4 106.6(3) . .
C5 N3 Fe1 116.3(2) . .
N4 N3 Fe1 136.6(3) . .
C6 N4 N3 103.7(3) . .
C5 N5 C6 100.3(3) . .
C8 N6 C10 116.6(3) . .
C8 N6 Fe1 122.7(3) . 9
C10 N6 Fe1 120.5(3) . 9
N1 C4 C3 121.3(4) . .
N1 C4 H4 119.4 . .
C3 C4 H4 119.4 . .
N2 C3 C4 124.3(4) . .
N2 C3 H3 117.9 . .
C4 C3 H3 117.9 . .
N2 C2 C1 122.3(5) . .
N2 C2 H2 118.8 . .
C1 C2 H2 118.8 . .
N1 C1 C2 121.8(4) . .
N1 C1 C5 113.0(4) . .
C2 C1 C5 125.2(4) . .
N3 C5 N5 114.3(3) . .
N3 C5 C1 114.8(3) . .
N5 C5 C1 130.9(4) . .
N5 C6 N4 115.1(3) . .
N5 C6 C7 125.0(4) . .
N4 C6 C7 119.7(3) . .
C9 C7 C11 117.8(3) . .
C9 C7 C6 121.1(4) . .
C11 C7 C6 121.0(4) . .
N6 C8 C9 123.2(4) . .
N6 C8 H8 118.4 . .
C9 C8 H8 118.4 . .
C8 C9 C7 119.4(4) . .
C8 C9 H9 120.3 . .
C7 C9 H9 120.3 . .
N6 C10 C11 123.6(4) . .
N6 C10 H10 118.2 . .
C11 C10 H10 118.2 . .
C10 C11 C7 119.2(4) . .
C10 C11 H11 120.4 . .
C7 C11 H11 120.4 . .
H1B O1 H1C 109.5 . .
H2A O2 H2B 109.5 . .

loop_
_geom_bond_atom_site_label_1
_geom_bond_atom_site_label_2
_geom_bond_distance
_geom_bond_site_symmetry_2
Fe1 N3 1.953(3) .
Fe1 N3 1.953(3) 10_665
Fe1 N1 2.001(3) 10_665
Fe1 N1 2.001(3) .
Fe1 N6 2.008(3) 17
Fe1 N6 2.008(3) 5_554
N1 C4 1.341(5) .
N1 C1 1.361(5) .
N2 C2 1.336(6) .
N2 C3 1.333(7) .
N3 C5 1.340(5) .
N3 N4 1.364(4) .
N4 C6 1.353(5) .
N5 C5 1.341(5) .
N5 C6 1.353(5) .
N6 C8 1.344(5) .
N6 C10 1.351(5) .
N6 Fe1 2.008(3) 9
C4 C3 1.372(7) .
C4 H4 0.9300 .
C3 H3 0.9300 .
C2 C1 1.388(6) .
C2 H2 0.9300 .
C1 C5 1.459(5) .
C6 C7 1.466(5) .
C7 C9 1.388(6) .
C7 C11 1.391(6) .
C8 C9 1.387(5) .
C8 H8 0.9300 .
C9 H9 0.9300 .
C10 C11 1.377(5) .
C10 H10 0.9300 .
C11 H11 0.9300 .
O1 H1B 0.8501 .
O1 H1C 0.8500 .
O2 H2A 0.8499 .
O2 H2B 0.8500 .

loop_
_geom_torsion_atom_site_label_1
_geom_torsion_atom_site_label_2
_geom_torsion_atom_site_label_3
_geom_torsion_atom_site_label_4
_geom_torsion
_geom_torsion_site_symmetry_1
C5 N3 N4 C6 0.9(4) .
Fe1 N3 N4 C6 -169.8(3) .
C1 N1 C4 C3 -1.1(7) .
Fe1 N1 C4 C3 177.1(4) .
C2 N2 C3 C4 -0.3(9) .
N1 C4 C3 N2 1.3(9) .
C3 N2 C2 C1 -0.7(8) .
C4 N1 C1 C2 0.1(6) .
Fe1 N1 C1 C2 -178.3(3) .
C4 N1 C1 C5 -179.4(4) .
Fe1 N1 C1 C5 2.1(4) .
N2 C2 C1 N1 0.8(7) .
N2 C2 C1 C5 -179.7(5) .
N4 N3 C5 N5 -1.2(4) .
Fe1 N3 C5 N5 171.7(3) .
N4 N3 C5 C1 179.7(3) .
Fe1 N3 C5 C1 -7.4(4) .
C6 N5 C5 N3 0.9(4) .
C6 N5 C5 C1 179.8(4) .
N1 C1 C5 N3 3.3(5) .
C2 C1 C5 N3 -176.2(4) .
N1 C1 C5 N5 -175.6(4) .
C2 C1 C5 N5 4.8(7) .
C5 N5 C6 N4 -0.3(4) .
C5 N5 C6 C7 -175.0(4) .
N3 N4 C6 N5 -0.4(4) .
N3 N4 C6 C7 174.7(3) .
N5 C6 C7 C9 18.1(6) .
N4 C6 C7 C9 -156.4(4) .
N5 C6 C7 C11 -166.5(4) .
N4 C6 C7 C11 18.9(6) .
C10 N6 C8 C9 1.3(7) .
Fe1 N6 C8 C9 -173.7(4) 9
N6 C8 C9 C7 1.9(7) .
C11 C7 C9 C8 -4.0(6) .
C6 C7 C9 C8 171.5(4) .
C8 N6 C10 C11 -2.4(6) .
Fe1 N6 C10 C11 172.7(3) 9
N6 C10 C11 C7 0.2(7) .
C9 C7 C11 C10 3.0(6) .
C6 C7 C11 C10 -172.5(4) .
